data_7118755
loop_
_publ_author_name
'Sashuk, Volodymyr'
'Butkiewicz, Helena'
'Fia\/lkowski, Marcin'
'Danylyuk, Oksana'

_publ_section_title
;
 Triggering autocatalytic reaction by host-guest interactions.
;
_journal_issue 22
_journal_name_full 'Chemical communications (Cambridge, England)'
_journal_page_first 4191
_journal_page_last 4194
_journal_paper_doi 10.1039/c5cc10063a
_journal_volume 52
_journal_year 2016
_chemical_formula_sum 'C13 H15 Cl N4 O2'
_chemical_formula_weight 294.74
_chemical_name_systematic ?
_space_group_crystal_system monoclinic
_space_group_IT_number 14
_space_group_name_Hall '-P 2yab'
_space_group_name_H-M_alt 'P 1 21/a 1'
_atom_sites_solution_hydrogens mixed
_audit_creation_method SHELXL-2013
_audit_update_record
;
2015-12-07 deposited with the CCDC.
2016-02-16 downloaded from the CCDC.
;
_cell_angle_alpha 90
_cell_angle_beta 98.615(2)
_cell_angle_gamma 90
_cell_formula_units_Z 4
_cell_length_a 7.4885(2)
_cell_length_b 10.5846(3)
_cell_length_c 17.5033(4)
_cell_measurement_reflns_used 8297
_cell_measurement_temperature 100.1(1)
_cell_measurement_theta_max 32.57
_cell_measurement_theta_min 3.03
_cell_volume 1371.71(6)
_computing_cell_refinement
;
CrysAlisPro, Agilent Technologies,
Version 1.171.35.15 (release 03-08-2011 CrysAlis171 .NET)
(compiled Aug  3 2011,13:03:54)
;
_computing_data_collection
;
CrysAlisPro, Agilent Technologies,
Version 1.171.35.15 (release 03-08-2011 CrysAlis171 .NET)
(compiled Aug  3 2011,13:03:54)
;
_computing_data_reduction
;
CrysAlisPro, Agilent Technologies,
Version 1.171.35.15 (release 03-08-2011 CrysAlis171 .NET)
(compiled Aug  3 2011,13:03:54)
;
_computing_structure_refinement 'SHELXL-2013 (Sheldrick, 2013)'
_diffrn_ambient_temperature 100.1(1)
_diffrn_detector_area_resol_mean 16.2974
_diffrn_measured_fraction_theta_full 0.997
_diffrn_measured_fraction_theta_max 0.998
_diffrn_measurement_device_type 'SuperNova, Dual, Cu at zero, Eos'
_diffrn_measurement_method '\w scans'
_diffrn_radiation_type MoK\a
_diffrn_radiation_wavelength 0.71073
_diffrn_reflns_av_R_equivalents 0.0217
_diffrn_reflns_av_unetI/netI 0.0193
_diffrn_reflns_Laue_measured_fraction_full 0.997
_diffrn_reflns_Laue_measured_fraction_max 0.998
_diffrn_reflns_limit_h_max 9
_diffrn_reflns_limit_h_min -9
_diffrn_reflns_limit_k_max 13
_diffrn_reflns_limit_k_min -13
_diffrn_reflns_limit_l_max 22
_diffrn_reflns_limit_l_min -22
_diffrn_reflns_number 15948
_diffrn_reflns_point_group_measured_fraction_full 0.997
_diffrn_reflns_point_group_measured_fraction_max 0.998
_diffrn_reflns_theta_full 25.242
_diffrn_reflns_theta_max 27.485
_diffrn_reflns_theta_min 3.041
_diffrn_source 'SuperNova (Mo) X-ray Source'
_exptl_absorpt_coefficient_mu 0.286
_exptl_absorpt_correction_T_max 1.00000
_exptl_absorpt_correction_T_min 0.85518
_exptl_absorpt_correction_type multi-scan
_exptl_absorpt_process_details
;
CrysAlisPro, Agilent Technologies,
Version 1.171.35.15 (release 03-08-2011 CrysAlis171 .NET)
(compiled Aug  3 2011,13:03:54)
Empirical absorption correction using spherical harmonics,
implemented in SCALE3 ABSPACK scaling algorithm.
;
_exptl_crystal_colour orange
_exptl_crystal_density_diffrn 1.427
_exptl_crystal_description prism
_exptl_crystal_F_000 616
_refine_diff_density_max 0.370
_refine_diff_density_min -0.205
_refine_diff_density_rms 0.046
_refine_ls_extinction_method none
_refine_ls_goodness_of_fit_ref 1.063
_refine_ls_hydrogen_treatment mixed
_refine_ls_matrix_type full
_refine_ls_number_parameters 200
_refine_ls_number_reflns 3133
_refine_ls_number_restraints 0
_refine_ls_restrained_S_all 1.063
_refine_ls_R_factor_all 0.0315
_refine_ls_R_factor_gt 0.0287
_refine_ls_shift/su_max 0.002
_refine_ls_shift/su_mean 0.000
_refine_ls_structure_factor_coef Fsqd
_refine_ls_weighting_details 'w=1/[\s^2^(Fo^2^)+(0.0412P)^2^+0.4982P] where P=(Fo^2^+2Fc^2^)/3'
_refine_ls_weighting_scheme calc
_refine_ls_wR_factor_gt 0.0790
_refine_ls_wR_factor_ref 0.0806
_reflns_Friedel_coverage 0.000
_reflns_number_gt 2878
_reflns_number_total 3133
_reflns_threshold_expression 'I > 2\s(I)'
_cod_data_source_file c5cc10063a2.cif
_cod_data_source_block cb6_dim_358_mo
_cod_depositor_comments 'Adding full bibliography for 7118753--7118756.cif.'
_cod_original_sg_symbol_H-M p_21/a
_cod_database_code 7118755
_shelx_space_group_comment
;
The symmetry employed for this shelxl refinement is uniquely defined
by the following loop, which should always be used as a source of
symmetry information in preference to the above space-group names.
They are only intended as comments.
;
_shelxl_version_number 2013-3

loop_
_space_group_symop_id
_space_group_symop_operation_xyz
1 'x, y, z'
2 '-x+1/2, y+1/2, -z'
3 '-x, -y, -z'
4 'x-1/2, -y-1/2, z'

loop_
_atom_site_label
_atom_site_type_symbol
_atom_site_fract_x
_atom_site_fract_y
_atom_site_fract_z
_atom_site_U_iso_or_equiv
_atom_site_adp_type
_atom_site_occupancy
_atom_site_site_symmetry_order
_atom_site_calc_flag
_atom_site_refinement_flags_posn
_atom_site_refinement_flags_adp
O1W O 0.50747(13) 0.24583(9) 0.10798(5) 0.0189(2) Uani 1 1 d . .
H1W1 H 0.552(2) 0.3187(18) 0.1102(9) 0.028 Uiso 1 1 d . U
H2W1 H 0.485(2) 0.2310(17) 0.1499(11) 0.028 Uiso 1 1 d . U
Cl1 Cl 0.17666(4) -0.02103(3) 1.10612(2) 0.01639(9) Uani 1 1 d . .
O1 O 0.37173(12) 0.13921(9) 0.23527(5) 0.01831(19) Uani 1 1 d . .
H1 H 0.3167 0.0831 0.2071 0.027 Uiso 1 1 calc R U
N3 N 0.37050(13) 0.14152(9) 0.58983(6) 0.0145(2) Uani 1 1 d . .
C9 C 0.24004(16) 0.02260(11) 0.33134(7) 0.0147(2) Uani 1 1 d . .
H9 H 0.1788 -0.0326 0.2933 0.018 Uiso 1 1 calc R U
C3 C 0.24810(16) 0.02012(11) 0.69378(7) 0.0137(2) Uani 1 1 d . .
H3 H 0.1867 -0.0384 0.6579 0.016 Uiso 1 1 calc R U
N4 N 0.28299(13) 0.06705(10) 0.54201(6) 0.0150(2) Uani 1 1 d . .
C8 C 0.22116(16) 0.00793(11) 0.40868(7) 0.0148(2) Uani 1 1 d . .
H8 H 0.1473 -0.0579 0.4236 0.018 Uiso 1 1 calc R U
N1 N 0.30956(15) -0.02759(10) 0.94016(6) 0.0157(2) Uani 1 1 d . .
H1N1 H 0.336(2) -0.0931(16) 0.9158(9) 0.019 Uiso 1 1 d . U
H2N1 H 0.288(2) -0.0319(14) 0.9883(10) 0.019 Uiso 1 1 d . U
C4 C 0.34814(15) 0.11896(11) 0.66806(6) 0.0128(2) Uani 1 1 d . .
C5 C 0.43934(15) 0.20425(11) 0.72093(7) 0.0139(2) Uani 1 1 d . .
H5 H 0.5088 0.2703 0.7033 0.017 Uiso 1 1 calc R U
C6 C 0.42911(15) 0.19315(11) 0.79887(7) 0.0136(2) Uani 1 1 d . .
H6 H 0.4900 0.2521 0.8346 0.016 Uiso 1 1 calc R U
C7 C 0.31031(15) 0.08952(11) 0.46451(6) 0.0135(2) Uani 1 1 d . .
C12 C 0.42199(16) 0.18514(11) 0.44255(7) 0.0153(2) Uani 1 1 d . .
H12 H 0.4842 0.2400 0.4805 0.018 Uiso 1 1 calc R U
C1 C 0.32913(15) 0.09524(11) 0.82494(6) 0.0122(2) Uani 1 1 d . .
C10 C 0.34938(15) 0.11885(11) 0.31009(6) 0.0135(2) Uani 1 1 d . .
C11 C 0.44149(16) 0.19949(11) 0.36590(7) 0.0150(2) Uani 1 1 d . .
H11 H 0.5174 0.2641 0.3510 0.018 Uiso 1 1 calc R U
C14 C 0.32006(15) 0.08386(11) 0.90852(6) 0.0132(2) Uani 1 1 d . .
C2 C 0.23942(16) 0.00842(11) 0.77208(7) 0.0140(2) Uani 1 1 d . .
H2 H 0.1724 -0.0587 0.7900 0.017 Uiso 1 1 calc R U
N2 N 0.32242(15) 0.18771(10) 0.95051(6) 0.0176(2) Uani 1 1 d . .
H1N2 H 0.321(2) 0.2614(16) 0.9304(9) 0.021 Uiso 1 1 d . U
H2N2 H 0.333(2) 0.1821(15) 0.9987(10) 0.021 Uiso 1 1 d . U

loop_
_atom_site_aniso_label
_atom_site_aniso_U_11
_atom_site_aniso_U_22
_atom_site_aniso_U_33
_atom_site_aniso_U_23
_atom_site_aniso_U_13
_atom_site_aniso_U_12
O1W 0.0280(5) 0.0148(4) 0.0150(4) -0.0011(3) 0.0065(4) -0.0044(4)
Cl1 0.02244(16) 0.01385(15) 0.01294(15) -0.00091(9) 0.00284(11) 0.00084(10)
O1 0.0221(4) 0.0224(5) 0.0107(4) -0.0004(3) 0.0035(3) -0.0043(4)
N3 0.0155(5) 0.0154(5) 0.0131(5) -0.0002(4) 0.0036(4) 0.0007(4)
C9 0.0145(5) 0.0150(6) 0.0140(6) -0.0019(4) 0.0005(4) 0.0000(4)
C3 0.0139(5) 0.0139(5) 0.0131(5) -0.0019(4) 0.0011(4) -0.0001(4)
N4 0.0150(5) 0.0172(5) 0.0130(5) 0.0002(4) 0.0027(4) 0.0012(4)
C8 0.0142(5) 0.0147(5) 0.0155(6) 0.0017(4) 0.0029(4) -0.0008(4)
N1 0.0214(5) 0.0142(5) 0.0121(5) 0.0009(4) 0.0043(4) 0.0006(4)
C4 0.0120(5) 0.0147(5) 0.0120(5) 0.0007(4) 0.0030(4) 0.0034(4)
C5 0.0140(5) 0.0129(5) 0.0156(5) 0.0005(4) 0.0046(4) -0.0002(4)
C6 0.0139(5) 0.0127(5) 0.0140(5) -0.0019(4) 0.0015(4) 0.0002(4)
C7 0.0131(5) 0.0156(5) 0.0120(5) 0.0009(4) 0.0029(4) 0.0030(4)
C12 0.0162(5) 0.0156(5) 0.0139(5) -0.0020(4) 0.0017(4) -0.0004(4)
C1 0.0118(5) 0.0136(5) 0.0115(5) 0.0005(4) 0.0022(4) 0.0027(4)
C10 0.0137(5) 0.0160(6) 0.0111(5) 0.0018(4) 0.0031(4) 0.0040(4)
C11 0.0149(5) 0.0146(5) 0.0161(6) 0.0007(4) 0.0042(4) -0.0011(4)
C14 0.0116(5) 0.0151(6) 0.0128(5) 0.0004(4) 0.0016(4) 0.0013(4)
C2 0.0148(5) 0.0124(5) 0.0151(6) 0.0011(4) 0.0027(4) -0.0008(4)
N2 0.0280(6) 0.0150(5) 0.0099(5) 0.0007(4) 0.0037(4) 0.0027(4)

loop_
_atom_type_symbol
_atom_type_description
_atom_type_scat_dispersion_real
_atom_type_scat_dispersion_imag
_atom_type_scat_source
C C 0.0033 0.0016 'International Tables Vol C Tables 4.2.6.8 and 6.1.1.4'
H H 0.0000 0.0000 'International Tables Vol C Tables 4.2.6.8 and 6.1.1.4'
Cl Cl 0.1484 0.1585 'International Tables Vol C Tables 4.2.6.8 and 6.1.1.4'
N N 0.0061 0.0033 'International Tables Vol C Tables 4.2.6.8 and 6.1.1.4'
O O 0.0106 0.0060 'International Tables Vol C Tables 4.2.6.8 and 6.1.1.4'

loop_
_geom_angle_atom_site_label_1
_geom_angle_atom_site_label_2
_geom_angle_atom_site_label_3
_geom_angle
N4 N3 C4 114.17(10)
C8 C9 C10 119.43(11)
C2 C3 C4 119.40(10)
N3 N4 C7 113.22(10)
C9 C8 C7 120.29(11)
C5 C4 C3 120.17(10)
C5 C4 N3 114.37(10)
C3 C4 N3 125.46(10)
C6 C5 C4 120.34(11)
C5 C6 C1 119.85(10)
C8 C7 C12 119.76(10)
C8 C7 N4 116.23(10)
C12 C7 N4 123.99(10)
C11 C12 C7 120.02(11)
C6 C1 C2 119.92(10)
C6 C1 C14 119.37(10)
C2 C1 C14 120.72(10)
O1 C10 C9 122.31(10)
O1 C10 C11 117.14(10)
C9 C10 C11 120.55(10)
C12 C11 C10 119.93(11)
N1 C14 N2 120.71(11)
N1 C14 C1 120.37(11)
N2 C14 C1 118.92(11)
C3 C2 C1 120.32(11)

loop_
_geom_bond_atom_site_label_1
_geom_bond_atom_site_label_2
_geom_bond_distance
O1 C10 1.3622(14)
N3 N4 1.2598(14)
N3 C4 1.4244(15)
C9 C8 1.3907(16)
C9 C10 1.3920(17)
C3 C2 1.3872(16)
C3 C4 1.3998(16)
N4 C7 1.4218(14)
C8 C7 1.3968(17)
N1 C14 1.3105(16)
C4 C5 1.3958(16)
C5 C6 1.3828(16)
C6 C1 1.3947(16)
C7 C12 1.4027(17)
C12 C11 1.3795(16)
C1 C2 1.4020(16)
C1 C14 1.4796(15)
C10 C11 1.3988(16)
C14 N2 1.3209(16)
